data_7207054
loop_
_publ_author_name
'Kan, Wei-Qiu'
'Ma, Jian-Fang'
'Liu, Bo'
'Yang, Jin'

_publ_section_title
;
 A series of coordination polymers based on
 5,5&#x2032;-(ethane-1,2-diyl)-bis(oxy)diisophthalic acid and structurally
 related N-donor ligands: syntheses, structures and properties
;
_journal_issue 1
_journal_name_full CrystEngComm
_journal_page_first 286
_journal_paper_doi 10.1039/c1ce05877k
_journal_volume 14
_journal_year 2012
_chemical_formula_moiety 'C36 H28 Co2 N9 O10, 5(H2 O)'
_chemical_formula_sum 'C36 H38 Co2 N9 O15'
_chemical_formula_weight 954.61
_chemical_name_systematic
;
?
;
_space_group_IT_number 60
_symmetry_cell_setting orthorhombic
_symmetry_space_group_name_Hall '-P 2n 2ab'
_symmetry_space_group_name_H-M 'P b c n'
_atom_sites_solution_hydrogens geom
_atom_sites_solution_primary direct
_atom_sites_solution_secondary difmap
_audit_creation_method SHELXL-97
_cell_angle_alpha 90.000(5)
_cell_angle_beta 90.000(5)
_cell_angle_gamma 90.000(5)
_cell_formula_units_Z 8
_cell_length_a 17.930(5)
_cell_length_b 20.008(5)
_cell_length_c 22.662(5)
_cell_measurement_reflns_used 3229
_cell_measurement_temperature 293(2)
_cell_measurement_theta_max 25.2936
_cell_measurement_theta_min 3.0450
_cell_volume 8130(4)
_computing_cell_refinement CrysAlis
_computing_data_collection 'CrysAlis (Oxford Diffraction, 2006)'
_computing_data_reduction CrysAlis
_computing_structure_refinement 'SHELXL-97 (Sheldrick, 1997)'
_computing_structure_solution 'SHELXS-97 (Sheldrick, 1997)'
_diffrn_ambient_temperature 293(2)
_diffrn_detector_area_resol_mean 10.0
_diffrn_measured_fraction_theta_full 0.991
_diffrn_measured_fraction_theta_max 0.991
_diffrn_measurement_device_type 'Oxford Diffraction Gemini R Ultra'
_diffrn_measurement_method '\w scan'
_diffrn_radiation_monochromator graphite
_diffrn_radiation_source 'fine-focus sealed tube'
_diffrn_radiation_type MoK\a
_diffrn_radiation_wavelength 0.71069
_diffrn_reflns_av_R_equivalents 0.1177
_diffrn_reflns_av_sigmaI/netI 0.1209
_diffrn_reflns_limit_h_max 15
_diffrn_reflns_limit_h_min -21
_diffrn_reflns_limit_k_max 24
_diffrn_reflns_limit_k_min -24
_diffrn_reflns_limit_l_max 24
_diffrn_reflns_limit_l_min -27
_diffrn_reflns_number 27048
_diffrn_reflns_theta_full 25.35
_diffrn_reflns_theta_max 25.35
_diffrn_reflns_theta_min 3.05
_exptl_absorpt_coefficient_mu 0.898
_exptl_absorpt_correction_T_max 1.00000
_exptl_absorpt_correction_T_min 0.95672
_exptl_absorpt_correction_type multi-scan
_exptl_absorpt_process_details
;
CrysAlis (Oxford Diffraction, 2006)
;
_exptl_crystal_colour purple
_exptl_crystal_density_diffrn 1.560
_exptl_crystal_density_method 'not measured'
_exptl_crystal_description block
_exptl_crystal_F_000 3928
_exptl_crystal_size_max 0.20
_exptl_crystal_size_mid 0.18
_exptl_crystal_size_min 0.17
_refine_diff_density_max 0.772
_refine_diff_density_min -0.383
_refine_diff_density_rms 0.084
_refine_ls_extinction_method none
_refine_ls_goodness_of_fit_ref 0.990
_refine_ls_hydrogen_treatment constr
_refine_ls_matrix_type full
_refine_ls_number_parameters 559
_refine_ls_number_reflns 7395
_refine_ls_number_restraints 0
_refine_ls_restrained_S_all 0.990
_refine_ls_R_factor_all 0.1333
_refine_ls_R_factor_gt 0.0629
_refine_ls_shift/su_max 0.001
_refine_ls_shift/su_mean 0.000
_refine_ls_structure_factor_coef Fsqd
_refine_ls_weighting_details 'calc w=1/[\s^2^(Fo^2^)+(0.0504P)^2^+0.0000P] where P=(Fo^2^+2Fc^2^)/3'
_refine_ls_weighting_scheme calc
_refine_ls_wR_factor_gt 0.1167
_refine_ls_wR_factor_ref 0.1411
_reflns_number_gt 4192
_reflns_number_total 7395
_reflns_threshold_expression >2\s(I)
_cod_data_source_file c1ce05877k.txt
_cod_data_source_block compound-4
_cod_original_sg_symbol_H-M pbcn
_cod_database_code 7207054

loop_
_symmetry_equiv_pos_as_xyz
'x, y, z'
'-x+1/2, -y+1/2, z+1/2'
'x+1/2, -y+1/2, -z'
'-x, y, -z+1/2'
'-x, -y, -z'
'x-1/2, y-1/2, -z-1/2'
'-x-1/2, y-1/2, z'
'x, -y, z-1/2'

loop_
_atom_site_label
_atom_site_type_symbol
_atom_site_fract_x
_atom_site_fract_y
_atom_site_fract_z
_atom_site_U_iso_or_equiv
_atom_site_adp_type
_atom_site_occupancy
_atom_site_symmetry_multiplicity
_atom_site_calc_flag
_atom_site_refinement_flags
Co1 Co 0.39186(4) 0.56652(3) 0.36378(3) 0.02484(19) Uani 1 1 d .
Co2 Co 0.25890(4) 0.44158(3) 0.31688(3) 0.02255(19) Uani 1 1 d .
C1 C 0.3160(3) 0.4680(2) 0.4440(2) 0.0253(12) Uani 1 1 d .
C2 C 0.4320(3) 0.4572(3) 0.6461(2) 0.0312(13) Uani 1 1 d .
C3 C 0.3656(3) 0.4471(3) 0.6057(2) 0.0305(13) Uani 1 1 d .
C4 C 0.3003(3) 0.4193(3) 0.6273(2) 0.0328(14) Uani 1 1 d .
H4 H 0.2964 0.4096 0.6673 0.039 Uiso 1 1 calc R
C5 C 0.2414(3) 0.4058(3) 0.5907(2) 0.0329(13) Uani 1 1 d .
C6 C 0.2469(3) 0.4203(3) 0.5304(2) 0.0378(14) Uani 1 1 d .
H6 H 0.2075 0.4101 0.5052 0.045 Uiso 1 1 calc R
C7 C 0.3099(3) 0.4493(3) 0.5084(2) 0.0297(13) Uani 1 1 d .
C8 C 0.3696(3) 0.4627(3) 0.5467(2) 0.0318(13) Uani 1 1 d .
H8 H 0.4126 0.4826 0.5320 0.038 Uiso 1 1 calc R
C9 C 0.1713(3) 0.3548(3) 0.6674(2) 0.0400(15) Uani 1 1 d .
H9A H 0.1720 0.3921 0.6948 0.048 Uiso 1 1 calc R
H9B H 0.2134 0.3260 0.6760 0.048 Uiso 1 1 calc R
C10 C 0.0996(3) 0.3167(3) 0.6731(3) 0.0388(15) Uani 1 1 d .
H10A H 0.0936 0.2869 0.6397 0.047 Uiso 1 1 calc R
H10B H 0.1003 0.2900 0.7088 0.047 Uiso 1 1 calc R
C11 C -0.0312(3) 0.3368(2) 0.6760(2) 0.0209(11) Uani 1 1 d .
C12 C -0.0898(3) 0.3819(2) 0.6751(2) 0.0241(12) Uani 1 1 d .
H12 H -0.0798 0.4275 0.6765 0.029 Uiso 1 1 calc R
C13 C -0.1631(3) 0.3601(2) 0.6721(2) 0.0229(12) Uani 1 1 d .
C14 C -0.1770(3) 0.2918(2) 0.6714(2) 0.0246(12) Uani 1 1 d .
H14 H -0.2257 0.2764 0.6677 0.030 Uiso 1 1 calc R
C15 C -0.1190(3) 0.2464(2) 0.6763(2) 0.0220(12) Uani 1 1 d .
C16 C -0.0459(3) 0.2688(2) 0.6783(2) 0.0229(12) Uani 1 1 d .
H16 H -0.0069 0.2384 0.6811 0.027 Uiso 1 1 calc R
C17 C -0.1348(3) 0.1720(2) 0.6791(2) 0.0290(13) Uani 1 1 d .
C18 C -0.2252(3) 0.4102(2) 0.6694(2) 0.0226(12) Uani 1 1 d .
C19 C 0.4714(3) 0.6422(3) 0.4619(3) 0.0406(15) Uani 1 1 d .
H19 H 0.4992 0.6038 0.4691 0.049 Uiso 1 1 calc R
C20 C 0.3935(4) 0.7073(3) 0.4303(3) 0.0553(18) Uani 1 1 d .
H20 H 0.3532 0.7246 0.4094 0.066 Uiso 1 1 calc R
C21 C 0.5408(4) 0.7174(3) 0.5297(3) 0.0557(19) Uani 1 1 d .
H21A H 0.5620 0.6771 0.5467 0.067 Uiso 1 1 calc R
H21B H 0.5184 0.7429 0.5615 0.067 Uiso 1 1 calc R
C22 C 0.6030(3) 0.7584(3) 0.5021(2) 0.0376(14) Uani 1 1 d .
C23 C 0.6395(4) 0.7366(3) 0.4525(3) 0.0534(18) Uani 1 1 d .
H23 H 0.6263 0.6960 0.4354 0.064 Uiso 1 1 calc R
C24 C 0.6958(4) 0.7748(3) 0.4278(3) 0.0513(18) Uani 1 1 d .
H24 H 0.7193 0.7603 0.3936 0.062 Uiso 1 1 calc R
C25 C 0.7172(3) 0.8337(3) 0.4535(2) 0.0358(14) Uani 1 1 d .
C26 C 0.6811(3) 0.8548(3) 0.5031(2) 0.0418(15) Uani 1 1 d .
H26 H 0.6950 0.8948 0.5209 0.050 Uiso 1 1 calc R
C27 C 0.6244(3) 0.8175(3) 0.5272(2) 0.0415(16) Uani 1 1 d .
H27 H 0.6003 0.8326 0.5610 0.050 Uiso 1 1 calc R
C28 C 0.7774(4) 0.8765(3) 0.4259(2) 0.0496(17) Uani 1 1 d .
H28A H 0.7900 0.9128 0.4524 0.060 Uiso 1 1 calc R
H28B H 0.8219 0.8497 0.4200 0.060 Uiso 1 1 calc R
C29 C 0.7854(3) 0.9014(3) 0.3169(3) 0.0422(15) Uani 1 1 d .
H29 H 0.8305 0.8801 0.3095 0.051 Uiso 1 1 calc R
C30 C 0.6877(3) 0.9558(3) 0.3090(3) 0.0452(16) Uani 1 1 d .
H30 H 0.6497 0.9813 0.2926 0.054 Uiso 1 1 calc R
C31 C 0.1077(3) 0.4211(3) 0.3762(2) 0.0333(13) Uani 1 1 d .
H31 H 0.1216 0.4522 0.4046 0.040 Uiso 1 1 calc R
C32 C 0.1070(4) 0.3574(3) 0.3041(3) 0.062(2) Uani 1 1 d .
H32 H 0.1219 0.3349 0.2702 0.075 Uiso 1 1 calc R
C33 C -0.0192(3) 0.3918(3) 0.4169(3) 0.0443(16) Uani 1 1 d .
H33A H -0.0223 0.3496 0.4379 0.053 Uiso 1 1 calc R
H33B H -0.0655 0.3980 0.3955 0.053 Uiso 1 1 calc R
C34 C -0.0097(3) 0.4472(3) 0.4602(3) 0.0357(14) Uani 1 1 d .
C35 C -0.0385(3) 0.5107(3) 0.4483(3) 0.0422(15) Uani 1 1 d .
H35 H -0.0648 0.5181 0.4136 0.051 Uiso 1 1 calc R
C36 C -0.0282(3) 0.5624(3) 0.4873(3) 0.0430(15) Uani 1 1 d .
H36 H -0.0471 0.6044 0.4784 0.052 Uiso 1 1 calc R
N1 N 0.4154(3) 0.6451(2) 0.42411(19) 0.0360(12) Uani 1 1 d .
N2 N 0.4323(3) 0.7438(3) 0.4681(3) 0.0650(17) Uani 1 1 d .
N3 N 0.4832(3) 0.6989(3) 0.4878(2) 0.0414(13) Uani 1 1 d .
N4 N 0.7529(3) 0.9043(2) 0.3687(2) 0.0395(12) Uani 1 1 d .
N5 N 0.6889(3) 0.9396(3) 0.3645(2) 0.0507(14) Uani 1 1 d .
N6 N 0.7454(2) 0.9329(2) 0.27687(18) 0.0321(11) Uani 1 1 d .
N7 N 0.1499(2) 0.4022(2) 0.33121(19) 0.0307(11) Uani 1 1 d .
N8 N 0.0414(3) 0.3475(3) 0.3292(3) 0.0657(18) Uani 1 1 d .
N9 N 0.0434(2) 0.3896(2) 0.3750(2) 0.0339(11) Uani 1 1 d .
O1 O 0.3695(2) 0.5052(2) 0.43157(16) 0.0445(11) Uani 1 1 d .
O2 O 0.2685(2) 0.44662(19) 0.40872(15) 0.0372(9) Uani 1 1 d .
O1W O 0.37124(17) 0.48606(15) 0.30161(14) 0.0228(8) Uani 1 1 d .
O3 O 0.4951(2) 0.46648(19) 0.62256(15) 0.0367(9) Uani 1 1 d .
O2W O 0.4265(2) 0.62838(19) 0.29374(16) 0.0438(10) Uani 1 1 d .
O4 O 0.4205(2) 0.4528(2) 0.70071(17) 0.0517(12) Uani 1 1 d .
O3W O 0.4507(3) 0.6152(3) 0.6180(3) 0.100(2) Uani 1 1 d .
O5 O 0.1755(2) 0.3787(2) 0.60792(17) 0.0522(12) Uani 1 1 d .
O4W O 0.4626(3) 0.2796(2) 0.6774(2) 0.0831(16) Uani 1 1 d .
O6 O 0.03911(18) 0.36322(16) 0.67508(16) 0.0318(9) Uani 1 1 d .
O5W O 0.3202(4) 0.2751(4) 0.7358(3) 0.140(3) Uani 1 1 d .
O7 O -0.0801(2) 0.13330(18) 0.6777(2) 0.0593(13) Uani 1 1 d .
O8 O -0.20047(19) 0.15463(16) 0.68455(17) 0.0342(9) Uani 1 1 d .
O9 O -0.2868(2) 0.39110(18) 0.64975(17) 0.0393(10) Uani 1 1 d .
O10 O -0.2097(2) 0.46710(16) 0.68754(17) 0.0363(10) Uani 1 1 d .

loop_
_atom_site_aniso_label
_atom_site_aniso_U_11
_atom_site_aniso_U_22
_atom_site_aniso_U_33
_atom_site_aniso_U_23
_atom_site_aniso_U_13
_atom_site_aniso_U_12
Co1 0.0209(4) 0.0312(4) 0.0225(4) -0.0005(3) -0.0012(3) -0.0040(3)
Co2 0.0189(4) 0.0215(3) 0.0272(4) -0.0011(3) -0.0022(3) 0.0025(3)
C1 0.023(3) 0.028(3) 0.024(3) 0.003(2) 0.002(3) 0.005(3)
C2 0.034(4) 0.033(3) 0.026(3) -0.002(2) -0.003(3) 0.003(3)
C3 0.025(3) 0.034(3) 0.033(3) -0.001(2) 0.002(3) -0.005(3)
C4 0.025(3) 0.045(3) 0.029(3) 0.007(3) 0.002(3) -0.002(3)
C5 0.014(3) 0.053(4) 0.031(3) 0.001(3) 0.003(3) -0.004(3)
C6 0.027(3) 0.051(4) 0.035(3) 0.009(3) -0.006(3) -0.001(3)
C7 0.027(3) 0.035(3) 0.027(3) 0.008(2) 0.006(3) 0.004(3)
C8 0.037(4) 0.036(3) 0.022(3) 0.003(2) 0.003(3) 0.000(3)
C9 0.025(3) 0.058(4) 0.037(4) 0.015(3) -0.002(3) -0.003(3)
C10 0.031(4) 0.048(4) 0.037(3) 0.009(3) 0.001(3) -0.005(3)
C11 0.015(3) 0.024(3) 0.024(3) 0.002(2) 0.001(2) -0.003(2)
C12 0.030(3) 0.018(2) 0.024(3) 0.003(2) -0.001(2) -0.006(2)
C13 0.018(3) 0.024(3) 0.027(3) 0.000(2) 0.005(2) -0.004(2)
C14 0.017(3) 0.032(3) 0.025(3) -0.005(2) 0.000(2) -0.004(2)
C15 0.023(3) 0.020(3) 0.024(3) 0.001(2) 0.003(2) -0.003(2)
C16 0.017(3) 0.031(3) 0.021(3) 0.005(2) 0.005(2) 0.003(2)
C17 0.030(3) 0.022(3) 0.035(3) 0.001(2) 0.001(3) -0.007(3)
C18 0.017(3) 0.026(3) 0.024(3) 0.003(2) 0.002(2) -0.002(2)
C19 0.038(4) 0.047(4) 0.037(4) -0.003(3) 0.002(3) -0.003(3)
C20 0.045(4) 0.047(4) 0.074(5) -0.015(4) -0.018(4) 0.003(3)
C21 0.060(5) 0.079(5) 0.029(4) -0.006(3) -0.010(3) -0.035(4)
C22 0.038(4) 0.049(4) 0.025(3) 0.003(3) -0.004(3) -0.010(3)
C23 0.061(5) 0.043(4) 0.056(4) -0.019(3) 0.019(4) -0.006(3)
C24 0.055(5) 0.057(4) 0.041(4) -0.015(3) 0.020(3) -0.003(4)
C25 0.029(3) 0.049(4) 0.029(3) 0.008(3) -0.001(3) -0.008(3)
C26 0.046(4) 0.049(4) 0.030(4) -0.003(3) -0.001(3) -0.016(3)
C27 0.045(4) 0.055(4) 0.024(3) -0.007(3) 0.004(3) -0.018(3)
C28 0.046(4) 0.074(5) 0.029(4) 0.006(3) -0.002(3) -0.015(4)
C29 0.041(4) 0.048(4) 0.037(4) 0.007(3) 0.013(3) 0.007(3)
C30 0.044(4) 0.041(4) 0.051(4) 0.006(3) 0.013(3) -0.001(3)
C31 0.031(3) 0.036(3) 0.033(3) -0.007(2) -0.002(3) -0.006(3)
C32 0.057(5) 0.072(5) 0.059(5) -0.035(4) 0.023(4) -0.029(4)
C33 0.019(3) 0.056(4) 0.058(4) -0.007(3) 0.009(3) -0.009(3)
C34 0.019(3) 0.043(3) 0.045(4) -0.005(3) 0.006(3) 0.001(3)
C35 0.034(4) 0.055(4) 0.038(4) 0.000(3) 0.003(3) 0.003(3)
C36 0.034(4) 0.035(3) 0.060(4) 0.004(3) 0.005(3) 0.005(3)
N1 0.031(3) 0.043(3) 0.034(3) -0.010(2) -0.006(2) -0.006(2)
N2 0.063(4) 0.056(4) 0.076(4) -0.028(3) -0.017(3) 0.000(3)
N3 0.043(3) 0.047(3) 0.034(3) -0.008(2) 0.000(2) -0.017(3)
N4 0.038(3) 0.053(3) 0.028(3) 0.009(2) 0.006(2) -0.008(3)
N5 0.052(4) 0.062(3) 0.038(3) 0.004(3) 0.016(3) 0.007(3)
N6 0.029(3) 0.037(3) 0.030(3) 0.004(2) 0.007(2) 0.003(2)
N7 0.020(3) 0.033(3) 0.039(3) -0.011(2) 0.000(2) -0.002(2)
N8 0.060(4) 0.075(4) 0.062(4) -0.031(3) 0.016(3) -0.039(3)
N9 0.018(3) 0.038(3) 0.046(3) -0.006(2) 0.003(2) -0.010(2)
O1 0.039(3) 0.064(3) 0.031(2) 0.0131(19) -0.0039(19) -0.024(2)
O2 0.033(2) 0.057(2) 0.021(2) 0.0043(18) -0.0050(17) -0.015(2)
O1W 0.021(2) 0.0252(18) 0.0220(19) -0.0032(14) -0.0012(15) -0.0014(15)
O3 0.021(2) 0.056(3) 0.033(2) -0.0025(18) 0.0000(18) -0.0044(19)
O2W 0.044(3) 0.054(3) 0.033(2) 0.0058(19) 0.0041(19) -0.016(2)
O4 0.047(3) 0.082(3) 0.025(2) -0.006(2) -0.001(2) -0.002(2)
O3W 0.060(4) 0.096(4) 0.143(5) 0.047(4) -0.040(3) -0.026(3)
O5 0.030(3) 0.087(3) 0.040(3) 0.023(2) -0.002(2) -0.019(2)
O4W 0.073(4) 0.067(3) 0.109(4) -0.023(3) -0.004(3) 0.003(3)
O6 0.015(2) 0.030(2) 0.050(3) 0.0000(17) 0.0002(17) -0.0039(17)
O5W 0.123(6) 0.178(7) 0.118(6) 0.004(5) 0.017(5) 0.053(5)
O7 0.026(2) 0.025(2) 0.127(4) 0.006(2) 0.016(3) 0.0038(19)
O8 0.021(2) 0.0216(18) 0.060(3) 0.0031(17) 0.0029(19) -0.0095(16)
O9 0.024(2) 0.033(2) 0.061(3) -0.0133(19) -0.009(2) 0.0060(18)
O10 0.027(2) 0.0186(18) 0.064(3) -0.0099(18) -0.0136(19) 0.0052(17)

loop_
_atom_type_symbol
_atom_type_description
_atom_type_scat_dispersion_real
_atom_type_scat_dispersion_imag
_atom_type_scat_source
C C 0.0033 0.0016 'International Tables Vol C Tables 4.2.6.8 and 6.1.1.4'
H H 0.0000 0.0000 'International Tables Vol C Tables 4.2.6.8 and 6.1.1.4'
N N 0.0061 0.0033 'International Tables Vol C Tables 4.2.6.8 and 6.1.1.4'
O O 0.0106 0.0060 'International Tables Vol C Tables 4.2.6.8 and 6.1.1.4'
Co Co 0.3494 0.9721 'International Tables Vol C Tables 4.2.6.8 and 6.1.1.4'

loop_
_geom_angle_atom_site_label_1
_geom_angle_atom_site_label_2
_geom_angle_atom_site_label_3
_geom_angle
_geom_angle_site_symmetry_1
_geom_angle_site_symmetry_3
O1 Co1 O9 100.42(16) . 5_566
O1 Co1 O2W 174.32(16) . .
O9 Co1 O2W 85.22(16) 5_566 .
O1 Co1 N1 89.99(17) . .
O9 Co1 N1 88.43(16) 5_566 .
O2W Co1 N1 89.51(17) . .
O1 Co1 O3 83.71(15) . 5_666
O9 Co1 O3 173.85(15) 5_566 5_666
O2W Co1 O3 90.62(15) . 5_666
N1 Co1 O3 87.01(16) . 5_666
O1 Co1 O1W 90.53(14) . .
O9 Co1 O1W 93.00(13) 5_566 .
O2W Co1 O1W 89.82(14) . .
N1 Co1 O1W 178.36(15) . .
O3 Co1 O1W 91.50(13) 5_666 .
O10 Co2 O8 173.73(14) 5_566 3_556
O10 Co2 O2 92.38(15) 5_566 .
O8 Co2 O2 91.81(15) 3_556 .
O10 Co2 N7 86.68(16) 5_566 .
O8 Co2 N7 88.92(15) 3_556 .
O2 Co2 N7 86.66(15) . .
O10 Co2 N6 88.54(16) 5_566 6_556
O8 Co2 N6 87.07(16) 3_556 6_556
O2 Co2 N6 177.43(15) . 6_556
N7 Co2 N6 90.99(17) . 6_556
O10 Co2 O1W 91.47(13) 5_566 .
O8 Co2 O1W 92.93(13) 3_556 .
O2 Co2 O1W 93.48(13) . .
N7 Co2 O1W 178.14(15) . .
N6 Co2 O1W 88.90(14) 6_556 .
O2 C1 O1 125.9(5) . .
O2 C1 C7 119.1(5) . .
O1 C1 C7 115.0(5) . .
O4 C2 O3 124.9(5) . .
O4 C2 C3 117.1(5) . .
O3 C2 C3 117.9(5) . .
C8 C3 C4 118.6(5) . .
C8 C3 C2 121.0(5) . .
C4 C3 C2 120.3(5) . .
C5 C4 C3 121.1(5) . .
C5 C4 H4 119.5 . .
C3 C4 H4 119.5 . .
O5 C5 C4 125.1(5) . .
O5 C5 C6 115.1(5) . .
C4 C5 C6 119.8(5) . .
C7 C6 C5 120.1(5) . .
C7 C6 H6 120.0 . .
C5 C6 H6 120.0 . .
C6 C7 C8 119.2(5) . .
C6 C7 C1 121.2(5) . .
C8 C7 C1 119.6(5) . .
C3 C8 C7 121.1(5) . .
C3 C8 H8 119.4 . .
C7 C8 H8 119.4 . .
O5 C9 C10 107.2(4) . .
O5 C9 H9A 110.3 . .
C10 C9 H9A 110.3 . .
O5 C9 H9B 110.3 . .
C10 C9 H9B 110.3 . .
H9A C9 H9B 108.5 . .
O6 C10 C9 108.7(5) . .
O6 C10 H10A 109.9 . .
C9 C10 H10A 109.9 . .
O6 C10 H10B 109.9 . .
C9 C10 H10B 109.9 . .
H10A C10 H10B 108.3 . .
O6 C11 C12 116.6(4) . .
O6 C11 C16 123.7(4) . .
C12 C11 C16 119.7(4) . .
C11 C12 C13 121.0(4) . .
C11 C12 H12 119.5 . .
C13 C12 H12 119.5 . .
C12 C13 C14 118.7(4) . .
C12 C13 C18 119.7(4) . .
C14 C13 C18 121.6(4) . .
C15 C14 C13 120.6(5) . .
C15 C14 H14 119.7 . .
C13 C14 H14 119.7 . .
C14 C15 C16 120.1(4) . .
C14 C15 C17 120.4(5) . .
C16 C15 C17 119.5(4) . .
C15 C16 C11 119.7(4) . .
C15 C16 H16 120.1 . .
C11 C16 H16 120.1 . .
O8 C17 O7 125.2(5) . .
O8 C17 C15 117.3(5) . .
O7 C17 C15 117.4(5) . .
O10 C18 O9 126.5(5) . .
O10 C18 C13 115.7(4) . .
O9 C18 C13 117.8(4) . .
N3 C19 N1 112.2(5) . .
N3 C19 H19 123.9 . .
N1 C19 H19 123.9 . .
N1 C20 N2 115.8(6) . .
N1 C20 H20 122.1 . .
N2 C20 H20 122.1 . .
N3 C21 C22 112.9(5) . .
N3 C21 H21A 109.0 . .
C22 C21 H21A 109.0 . .
N3 C21 H21B 109.0 . .
C22 C21 H21B 109.0 . .
H21A C21 H21B 107.8 . .
C27 C22 C23 118.8(5) . .
C27 C22 C21 120.1(5) . .
C23 C22 C21 121.0(5) . .
C22 C23 C24 120.2(6) . .
C22 C23 H23 119.9 . .
C24 C23 H23 119.9 . .
C25 C24 C23 120.5(5) . .
C25 C24 H24 119.8 . .
C23 C24 H24 119.8 . .
C26 C25 C24 118.9(5) . .
C26 C25 C28 120.4(5) . .
C24 C25 C28 120.7(5) . .
C25 C26 C27 120.7(5) . .
C25 C26 H26 119.6 . .
C27 C26 H26 119.6 . .
C22 C27 C26 120.8(5) . .
C22 C27 H27 119.6 . .
C26 C27 H27 119.6 . .
N4 C28 C25 111.3(5) . .
N4 C28 H28A 109.4 . .
C25 C28 H28A 109.4 . .
N4 C28 H28B 109.4 . .
C25 C28 H28B 109.4 . .
H28A C28 H28B 108.0 . .
N4 C29 N6 110.7(5) . .
N4 C29 H29 124.7 . .
N6 C29 H29 124.7 . .
N5 C30 N6 115.3(6) . .
N5 C30 H30 122.4 . .
N6 C30 H30 122.4 . .
N9 C31 N7 110.5(5) . .
N9 C31 H31 124.7 . .
N7 C31 H31 124.7 . .
N8 C32 N7 114.7(5) . .
N8 C32 H32 122.7 . .
N7 C32 H32 122.7 . .
N9 C33 C34 111.1(4) . .
N9 C33 H33A 109.4 . .
C34 C33 H33A 109.4 . .
N9 C33 H33B 109.4 . .
C34 C33 H33B 109.4 . .
H33A C33 H33B 108.0 . .
C36 C34 C35 118.2(5) 5_566 .
C36 C34 C33 121.3(5) 5_566 .
C35 C34 C33 120.5(6) . .
C36 C35 C34 120.7(6) . .
C36 C35 H35 119.6 . .
C34 C35 H35 119.6 . .
C35 C36 C34 121.1(5) . 5_566
C35 C36 H36 119.5 . .
C34 C36 H36 119.5 5_566 .
C20 N1 C19 101.6(5) . .
C20 N1 Co1 135.3(4) . .
C19 N1 Co1 122.3(4) . .
C20 N2 N3 101.6(5) . .
C19 N3 N2 108.7(5) . .
C19 N3 C21 129.5(6) . .
N2 N3 C21 121.7(5) . .
C29 N4 N5 109.7(5) . .
C29 N4 C28 129.5(6) . .
N5 N4 C28 120.8(5) . .
C30 N5 N4 102.2(5) . .
C29 N6 C30 102.0(5) . .
C29 N6 Co2 131.2(4) . 6_666
C30 N6 Co2 126.6(4) . 6_666
C31 N7 C32 102.5(5) . .
C31 N7 Co2 122.4(4) . .
C32 N7 Co2 135.1(4) . .
C32 N8 N9 102.5(5) . .
C31 N9 N8 109.9(5) . .
C31 N9 C33 130.0(5) . .
N8 N9 C33 120.0(4) . .
C1 O1 Co1 133.8(3) . .
C1 O2 Co2 135.5(3) . .
Co1 O1W Co2 110.44(13) . .
C2 O3 Co1 137.4(3) . 5_666
C5 O5 C9 116.8(4) . .
C11 O6 C10 116.6(4) . .
C17 O8 Co2 126.9(3) . 3_456
C18 O9 Co1 136.5(3) . 5_566
C18 O10 Co2 135.3(3) . 5_566

loop_
_geom_bond_atom_site_label_1
_geom_bond_atom_site_label_2
_geom_bond_distance
_geom_bond_site_symmetry_2
Co1 O1 2.007(4) .
Co1 O9 2.088(4) 5_566
Co1 O2W 2.107(4) .
Co1 N1 2.126(4) .
Co1 O3 2.155(4) 5_666
Co1 O1W 2.171(3) .
Co2 O10 2.031(3) 5_566
Co2 O8 2.058(3) 3_556
Co2 O2 2.091(3) .
Co2 N7 2.132(4) .
Co2 N6 2.145(4) 6_556
Co2 O1W 2.229(3) .
C1 O2 1.244(6) .
C1 O1 1.246(6) .
C1 C7 1.511(7) .
C2 O4 1.258(6) .
C2 O3 1.264(6) .
C2 C3 1.515(7) .
C3 C8 1.375(7) .
C3 C4 1.385(7) .
C4 C5 1.369(7) .
C4 H4 0.9300 .
C5 O5 1.357(6) .
C5 C6 1.401(7) .
C6 C7 1.364(7) .
C6 H6 0.9300 .
C7 C8 1.405(7) .
C8 H8 0.9300 .
C9 O5 1.432(6) .
C9 C10 1.501(7) .
C9 H9A 0.9700 .
C9 H9B 0.9700 .
C10 O6 1.430(6) .
C10 H10A 0.9700 .
C10 H10B 0.9700 .
C11 O6 1.366(5) .
C11 C12 1.386(7) .
C11 C16 1.387(6) .
C12 C13 1.386(7) .
C12 H12 0.9300 .
C13 C14 1.389(6) .
C13 C18 1.500(7) .
C14 C15 1.384(7) .
C14 H14 0.9300 .
C15 C16 1.386(6) .
C15 C17 1.516(6) .
C16 H16 0.9300 .
C17 O8 1.234(6) .
C17 O7 1.251(6) .
C18 O10 1.242(6) .
C18 O9 1.252(6) .
C19 N3 1.296(7) .
C19 N1 1.322(7) .
C19 H19 0.9300 .
C20 N1 1.311(7) .
C20 N2 1.324(8) .
C20 H20 0.9300 .
C21 N3 1.452(7) .
C21 C22 1.519(8) .
C21 H21A 0.9700 .
C21 H21B 0.9700 .
C22 C27 1.367(7) .
C22 C23 1.372(8) .
C23 C24 1.384(8) .
C23 H23 0.9300 .
C24 C25 1.371(8) .
C24 H24 0.9300 .
C25 C26 1.364(8) .
C25 C28 1.514(8) .
C26 C27 1.373(8) .
C26 H26 0.9300 .
C27 H27 0.9300 .
C28 N4 1.477(7) .
C28 H28A 0.9700 .
C28 H28B 0.9700 .
C29 N4 1.312(7) .
C29 N6 1.318(7) .
C29 H29 0.9300 .
C30 N5 1.300(7) .
C30 N6 1.344(7) .
C30 H30 0.9300 .
C31 N9 1.314(6) .
C31 N7 1.325(6) .
C31 H31 0.9300 .
C32 N8 1.320(7) .
C32 N7 1.332(7) .
C32 H32 0.9300 .
C33 N9 1.471(7) .
C33 C34 1.490(8) .
C33 H33A 0.9700 .
C33 H33B 0.9700 .
C34 C36 1.383(8) 5_566
C34 C35 1.398(8) .
C35 C36 1.373(8) .
C35 H35 0.9300 .
C36 C34 1.383(8) 5_566
C36 H36 0.9300 .
N2 N3 1.356(7) .
N4 N5 1.351(7) .
N6 Co2 2.145(4) 6_666
N8 N9 1.339(6) .
O3 Co1 2.155(4) 5_666
O8 Co2 2.058(3) 3_456
O9 Co1 2.088(4) 5_566
O10 Co2 2.031(3) 5_566

loop_
_geom_torsion_atom_site_label_1
_geom_torsion_atom_site_label_2
_geom_torsion_atom_site_label_3
_geom_torsion_atom_site_label_4
_geom_torsion
_geom_torsion_site_symmetry_1
_geom_torsion_site_symmetry_4
O4 C2 C3 C8 168.2(5) . .
O3 C2 C3 C8 -15.0(7) . .
O4 C2 C3 C4 -14.4(7) . .
O3 C2 C3 C4 162.5(5) . .
C8 C3 C4 C5 1.7(8) . .
C2 C3 C4 C5 -175.8(5) . .
C3 C4 C5 O5 -180.0(5) . .
C3 C4 C5 C6 0.0(8) . .
O5 C5 C6 C7 178.3(5) . .
C4 C5 C6 C7 -1.7(8) . .
C5 C6 C7 C8 1.6(8) . .
C5 C6 C7 C1 -177.4(5) . .
O2 C1 C7 C6 -12.4(8) . .
O1 C1 C7 C6 166.9(5) . .
O2 C1 C7 C8 168.6(5) . .
O1 C1 C7 C8 -12.0(7) . .
C4 C3 C8 C7 -1.8(8) . .
C2 C3 C8 C7 175.7(5) . .
C6 C7 C8 C3 0.2(8) . .
C1 C7 C8 C3 179.2(5) . .
O5 C9 C10 O6 -74.5(6) . .
O6 C11 C12 C13 175.8(4) . .
C16 C11 C12 C13 -4.7(7) . .
C11 C12 C13 C14 1.6(7) . .
C11 C12 C13 C18 -178.2(4) . .
C12 C13 C14 C15 2.7(7) . .
C18 C13 C14 C15 -177.5(5) . .
C13 C14 C15 C16 -3.9(7) . .
C13 C14 C15 C17 176.4(4) . .
C14 C15 C16 C11 0.7(7) . .
C17 C15 C16 C11 -179.6(4) . .
O6 C11 C16 C15 -177.0(4) . .
C12 C11 C16 C15 3.5(7) . .
C14 C15 C17 O8 -8.9(7) . .
C16 C15 C17 O8 171.3(5) . .
C14 C15 C17 O7 173.2(5) . .
C16 C15 C17 O7 -6.5(7) . .
C12 C13 C18 O10 -20.9(7) . .
C14 C13 C18 O10 159.4(5) . .
C12 C13 C18 O9 159.5(5) . .
C14 C13 C18 O9 -20.2(7) . .
N3 C21 C22 C27 128.6(6) . .
N3 C21 C22 C23 -52.6(9) . .
C27 C22 C23 C24 -1.5(10) . .
C21 C22 C23 C24 179.8(6) . .
C22 C23 C24 C25 1.8(10) . .
C23 C24 C25 C26 -1.2(10) . .
C23 C24 C25 C28 -178.4(6) . .
C24 C25 C26 C27 0.2(9) . .
C28 C25 C26 C27 177.5(6) . .
C23 C22 C27 C26 0.5(9) . .
C21 C22 C27 C26 179.2(6) . .
C25 C26 C27 C22 0.2(9) . .
C26 C25 C28 N4 -110.5(6) . .
C24 C25 C28 N4 66.7(8) . .
N9 C33 C34 C36 -89.2(7) . 5_566
N9 C33 C34 C35 90.1(6) . .
C36 C34 C35 C36 1.0(9) 5_566 .
C33 C34 C35 C36 -178.3(5) . .
C34 C35 C36 C34 -1.0(10) . 5_566
N2 C20 N1 C19 1.2(8) . .
N2 C20 N1 Co1 -167.9(5) . .
N3 C19 N1 C20 -1.3(7) . .
N3 C19 N1 Co1 169.7(4) . .
O1 Co1 N1 C20 -128.6(6) . .
O9 Co1 N1 C20 -28.2(6) 5_566 .
O2W Co1 N1 C20 57.0(6) . .
O3 Co1 N1 C20 147.7(6) 5_666 .
O1W Co1 N1 C20 123(5) . .
O1 Co1 N1 C19 63.9(5) . .
O9 Co1 N1 C19 164.4(4) 5_566 .
O2W Co1 N1 C19 -110.4(5) . .
O3 Co1 N1 C19 -19.8(4) 5_666 .
O1W Co1 N1 C19 -45(6) . .
N1 C20 N2 N3 -0.7(8) . .
N1 C19 N3 N2 1.0(7) . .
N1 C19 N3 C21 -176.9(5) . .
C20 N2 N3 C19 -0.2(7) . .
C20 N2 N3 C21 177.9(5) . .
C22 C21 N3 C19 102.9(7) . .
C22 C21 N3 N2 -74.8(8) . .
N6 C29 N4 N5 -0.9(7) . .
N6 C29 N4 C28 -179.7(5) . .
C25 C28 N4 C29 -127.0(6) . .
C25 C28 N4 N5 54.4(7) . .
N6 C30 N5 N4 0.8(7) . .
C29 N4 N5 C30 0.1(6) . .
C28 N4 N5 C30 179.0(5) . .
N4 C29 N6 C30 1.3(6) . .
N4 C29 N6 Co2 -174.2(4) . 6_666
N5 C30 N6 C29 -1.3(7) . .
N5 C30 N6 Co2 174.4(4) . 6_666
N9 C31 N7 C32 -0.6(7) . .
N9 C31 N7 Co2 179.9(3) . .
N8 C32 N7 C31 0.0(8) . .
N8 C32 N7 Co2 179.3(5) . .
O10 Co2 N7 C31 -58.9(4) 5_566 .
O8 Co2 N7 C31 125.6(4) 3_556 .
O2 Co2 N7 C31 33.7(4) . .
N6 Co2 N7 C31 -147.4(4) 6_556 .
O1W Co2 N7 C31 -61(5) . .
O10 Co2 N7 C32 121.9(6) 5_566 .
O8 Co2 N7 C32 -53.6(6) 3_556 .
O2 Co2 N7 C32 -145.5(6) . .
N6 Co2 N7 C32 33.4(6) 6_556 .
O1W Co2 N7 C32 120(4) . .
N7 C32 N8 N9 0.6(8) . .
N7 C31 N9 N8 1.1(7) . .
N7 C31 N9 C33 176.7(5) . .
C32 N8 N9 C31 -1.0(7) . .
C32 N8 N9 C33 -177.1(6) . .
C34 C33 N9 C31 11.3(9) . .
C34 C33 N9 N8 -173.4(5) . .
O2 C1 O1 Co1 19.7(9) . .
C7 C1 O1 Co1 -159.6(4) . .
O9 Co1 O1 C1 39.9(5) 5_566 .
O2W Co1 O1 C1 -146.7(14) . .
N1 Co1 O1 C1 128.3(5) . .
O3 Co1 O1 C1 -144.7(5) 5_666 .
O1W Co1 O1 C1 -53.2(5) . .
O1 C1 O2 Co2 13.8(9) . .
C7 C1 O2 Co2 -167.0(3) . .
O10 Co2 O2 C1 -89.1(5) 5_566 .
O8 Co2 O2 C1 95.5(5) 3_556 .
N7 Co2 O2 C1 -175.6(5) . .
N6 Co2 O2 C1 160(3) 6_556 .
O1W Co2 O2 C1 2.5(5) . .
O1 Co1 O1W Co2 54.31(17) . .
O9 Co1 O1W Co2 -46.15(16) 5_566 .
O2W Co1 O1W Co2 -131.36(16) . .
N1 Co1 O1W Co2 163(5) . .
O3 Co1 O1W Co2 138.03(15) 5_666 .
O10 Co2 O1W Co1 52.53(16) 5_566 .
O8 Co2 O1W Co1 -131.94(16) 3_556 .
O2 Co2 O1W Co1 -39.95(16) . .
N7 Co2 O1W Co1 54(4) . .
N6 Co2 O1W Co1 141.04(17) 6_556 .
O4 C2 O3 Co1 39.1(8) . 5_666
C3 C2 O3 Co1 -137.5(4) . 5_666
C4 C5 O5 C9 -8.3(8) . .
C6 C5 O5 C9 171.7(5) . .
C10 C9 O5 C5 -170.1(5) . .
C12 C11 O6 C10 -177.0(4) . .
C16 C11 O6 C10 3.5(7) . .
C9 C10 O6 C11 175.5(4) . .
O7 C17 O8 Co2 -7.6(8) . 3_456
C15 C17 O8 Co2 174.7(3) . 3_456
O10 C18 O9 Co1 -0.8(9) . 5_566
C13 C18 O9 Co1 178.8(3) . 5_566
O9 C18 O10 Co2 -13.3(8) . 5_566
C13 C18 O10 Co2 167.1(3) . 5_566
